data_1000025
loop_
_publ_author_name
'Kisi, E. H.'
'Buckley, C. E.'
'Gray, E. M.'

_publ_section_title
;
 The hydrogen activation of LaNi~5~
;
_journal_coden_ASTM JALCEU
_journal_issue 2
_journal_name_full 'Journal of Alloys and Compounds'
_journal_page_first 369
_journal_page_last 384
_journal_paper_doi 10.1016/0925-8388(92)90484-Q
_journal_volume 185
_journal_year 1992
_chemical_formula_sum 'La Ni5'
_space_group_IT_number 191
_symmetry_cell_setting hexagonal
_symmetry_Int_Tables_number 191
_symmetry_space_group_name_Hall '-P 6 2'
_symmetry_space_group_name_H-M 'P 6/m m m'
_audit_creation_date 2002-02-11
_cell_angle_alpha 90
_cell_angle_beta 90
_cell_angle_gamma 120.
_cell_formula_units_Z 1
_cell_length_a 5.0125(3)
_cell_length_b 5.0125(3)
_cell_length_c 3.9873(2)
_cell_volume 86.76
_cod_database_code 1000025

loop_
_symmetry_equiv_pos_as_xyz
x,y,z
-y,x-y,z
-x+y,-x,z
-x,-y,z
y,-x+y,z
x-y,x,z
y,x,-z
x-y,-y,-z
-x,-x+y,-z
-y,-x,-z
-x+y,y,-z
x,x-y,-z
-x,-y,-z
y,-x+y,-z
x-y,x,-z
x,y,-z
-y,x-y,-z
-x+y,-x,-z
-y,-x,z
-x+y,y,z
x,x-y,z
y,x,z
x-y,-y,z
-x,-x+y,z

loop_
_atom_site_label
_atom_site_symmetry_multiplicity
_atom_site_Wyckoff_symbol
_atom_site_fract_x
_atom_site_fract_y
_atom_site_fract_z
_atom_site_occupancy
_atom_site_type_symbol
La 1 a 0 0 0 1 La
Ni1 2 c 0.3333 0.6667 0 1 Ni
Ni2 3 g 0.5000 0 0.5000 1 Ni
